data_7019900
loop_
_publ_author_name
'Shan, Xiao-Chen'
'Jiang, Fei-Long'
'Yuan, Da-Qiang'
'Wu, Ming-Yan'
'Zhang, Shu-Quan'
'Hong, Mao-Chun'

_publ_section_title
;
 The unusual thermochromic NIR luminescence of Cu(i) clusters: tuned by
 Cu-Cu interactions and packing modes.
;
_journal_issue 31
_journal_name_full 'Dalton transactions (Cambridge, England : 2003)'
_journal_page_first 9411
_journal_page_last 9416
_journal_paper_doi 10.1039/c2dt30909b
_journal_volume 41
_journal_year 2012
_chemical_formula_moiety 2(Cu3C21H15N12S3),2(C3H7NO),3(H2O)
_chemical_formula_sum 'C48 H52 Cu6 N26 O5 S6'
_chemical_formula_weight 1646.76
_chemical_name_systematic
;
?
;
_space_group_IT_number 15
_symmetry_cell_setting monoclinic
_symmetry_space_group_name_Hall '-C 2yc'
_symmetry_space_group_name_H-M 'C 1 2/c 1'
_atom_sites_solution_hydrogens geom
_atom_sites_solution_primary direct
_atom_sites_solution_secondary difmap
_audit_creation_method SHELXL-97
_cell_angle_alpha 90.00
_cell_angle_beta 113.931(2)
_cell_angle_gamma 90.00
_cell_formula_units_Z 4
_cell_length_a 23.323(4)
_cell_length_b 14.104(2)
_cell_length_c 22.736(4)
_cell_measurement_reflns_used 10041
_cell_measurement_temperature 113(2)
_cell_measurement_theta_max 27.4894
_cell_measurement_theta_min 2.1712
_cell_volume 6836.0(19)
_computing_cell_refinement 'CrystalClear (Rigaku Inc., 2008)'
_computing_data_collection 'CrystalClear (Rigaku Inc., 2008)'
_computing_data_reduction 'CrystalClear (Rigaku Inc., 2008)'
_computing_structure_refinement 'SHELXL-97 (Sheldrick, 1997)'
_computing_structure_solution 'SHELXS-97 (Sheldrick, 1990)'
_diffrn_ambient_temperature 113(2)
_diffrn_detector_area_resol_mean 28.5714
_diffrn_measured_fraction_theta_full 0.972
_diffrn_measured_fraction_theta_max 0.972
_diffrn_measurement_device_type Mercury70
_diffrn_measurement_method CCD_Profile_fitting
_diffrn_radiation_monochromator graphite
_diffrn_radiation_source 'fine-focus sealed tube'
_diffrn_radiation_type MoK\a
_diffrn_radiation_wavelength 0.71073
_diffrn_reflns_av_R_equivalents 0.0219
_diffrn_reflns_av_sigmaI/netI 0.0253
_diffrn_reflns_limit_h_max 30
_diffrn_reflns_limit_h_min -28
_diffrn_reflns_limit_k_max 18
_diffrn_reflns_limit_k_min -18
_diffrn_reflns_limit_l_max 29
_diffrn_reflns_limit_l_min -27
_diffrn_reflns_number 26079
_diffrn_reflns_theta_full 27.47
_diffrn_reflns_theta_max 27.47
_diffrn_reflns_theta_min 2.11
_exptl_absorpt_coefficient_mu 2.079
_exptl_absorpt_correction_T_max 0.5744
_exptl_absorpt_correction_T_min 0.4547
_exptl_absorpt_correction_type multi-scan
_exptl_crystal_colour Yellow
_exptl_crystal_density_diffrn 1.600
_exptl_crystal_density_method 'not measured'
_exptl_crystal_description Prism
_exptl_crystal_F_000 3328
_exptl_crystal_size_max 0.45
_exptl_crystal_size_mid 0.40
_exptl_crystal_size_min 0.30
_refine_diff_density_max 2.187
_refine_diff_density_min -0.925
_refine_diff_density_rms 0.189
_refine_ls_extinction_method none
_refine_ls_goodness_of_fit_ref 1.087
_refine_ls_hydrogen_treatment constr
_refine_ls_matrix_type full
_refine_ls_number_parameters 403
_refine_ls_number_reflns 7622
_refine_ls_number_restraints 0
_refine_ls_restrained_S_all 1.087
_refine_ls_R_factor_all 0.0566
_refine_ls_R_factor_gt 0.0526
_refine_ls_shift/su_max 0.002
_refine_ls_shift/su_mean 0.000
_refine_ls_structure_factor_coef Fsqd
_refine_ls_weighting_details 'calc w=1/[\s^2^(Fo^2^)+(0.1199P)^2^+16.0000P] where P=(Fo^2^+2Fc^2^)/3'
_refine_ls_weighting_scheme calc
_refine_ls_wR_factor_gt 0.1728
_refine_ls_wR_factor_ref 0.1769
_reflns_number_gt 6559
_reflns_number_total 7622
_reflns_threshold_expression >2sigma(I)
_cod_data_source_file c2dt30909b.txt
_cod_data_source_block 1
_cod_depositor_comments
;
The following automatic conversions were performed:

'_symmetry_cell_setting' value 'Monoclinic' changed to 'monoclinic'
according to /home/saulius/struct/CIF-dictionaries/cif_core.dic
dictionary named 'cif_core.dic' version 2.4.1 from
2010-06-29.

'_exptl_absorpt_correction_type' value 'Multi-scan'
changed to 'multi-scan' according to
/home/saulius/struct/CIF-dictionaries/cif_core.dic dictionary named
'cif_core.dic' version 2.4.1 from 2010-06-29.

Automatic conversion script
Id: cif_fix_values 1891 2012-01-12 08:04:46Z andrius 
;
_cod_original_cell_volume 6836(2)
_cod_original_sg_symbol_H-M C2/c
_cod_database_code 7019900

loop_
_symmetry_equiv_pos_as_xyz
'x, y, z'
'-x, y, -z+1/2'
'x+1/2, y+1/2, z'
'-x+1/2, y+1/2, -z+1/2'
'-x, -y, -z'
'x, -y, z-1/2'
'-x+1/2, -y+1/2, -z'
'x+1/2, -y+1/2, z-1/2'

loop_
_atom_site_label
_atom_site_type_symbol
_atom_site_fract_x
_atom_site_fract_y
_atom_site_fract_z
_atom_site_U_iso_or_equiv
_atom_site_adp_type
_atom_site_occupancy
_atom_site_symmetry_multiplicity
_atom_site_calc_flag
_atom_site_refinement_flags
Cu1 Cu 0.18821(2) 0.68419(3) 0.40107(2) 0.02393(15) Uani 1 1 d .
Cu2 Cu 0.15289(2) 0.77760(3) 0.49245(2) 0.02608(15) Uani 1 1 d .
Cu3 Cu 0.234319(19) 0.60997(3) 0.54020(2) 0.02404(15) Uani 1 1 d .
S3 S 0.09774(4) 0.67898(7) 0.41238(4) 0.0241(2) Uani 1 1 d .
S2 S 0.27022(4) 0.69391(7) 0.63342(4) 0.0243(2) Uani 1 1 d .
S1 S 0.31555(4) 0.57399(7) 0.51515(4) 0.0264(2) Uani 1 1 d .
N9 N 0.15256(14) 0.5432(3) 0.50621(15) 0.0305(7) Uani 1 1 d .
N4 N 0.06460(16) 0.5127(3) 0.15705(16) 0.0360(8) Uani 1 1 d .
N10 N 0.05449(16) 0.5155(3) 0.44464(17) 0.0386(9) Uani 1 1 d .
N12 N 0.23674(17) 0.2933(3) 0.68805(16) 0.0366(8) Uani 1 1 d .
N11 N 0.07215(17) 0.4420(3) 0.48775(18) 0.0443(10) Uani 1 1 d .
C15 C 0.10234(17) 0.5747(3) 0.45532(17) 0.0286(8) Uani 1 1 d .
C3 C 0.17089(17) 0.5159(3) 0.27395(18) 0.0312(8) Uani 1 1 d .
C21 C 0.1404(2) 0.3299(3) 0.5987(2) 0.0393(10) Uani 1 1 d .
H21 H 0.0970 0.3167 0.5754 0.047 Uiso 1 1 calc R
C7 C 0.1197(2) 0.5734(4) 0.2631(2) 0.0509(14) Uani 1 1 d .
H7 H 0.1195 0.6151 0.2958 0.061 Uiso 1 1 calc R
C17 C 0.16876(19) 0.4014(3) 0.57910(19) 0.0362(10) Uani 1 1 d .
C2 C 0.22517(17) 0.5136(3) 0.33622(18) 0.0308(8) Uani 1 1 d .
C16 C 0.13114(19) 0.4613(3) 0.52358(19) 0.0362(10) Uani 1 1 d .
C4 C 0.1696(2) 0.4623(4) 0.2223(2) 0.0481(13) Uani 1 1 d .
H4 H 0.2051 0.4259 0.2258 0.058 Uiso 1 1 calc R
C20 C 0.1758(2) 0.2774(3) 0.6529(2) 0.0390(10) Uani 1 1 d .
H20 H 0.1558 0.2277 0.6657 0.047 Uiso 1 1 calc R
C5 C 0.1160(2) 0.4624(4) 0.1658(2) 0.0506(13) Uani 1 1 d .
H5 H 0.1157 0.4244 0.1312 0.061 Uiso 1 1 calc R
C19 C 0.2647(2) 0.3594(4) 0.6672(3) 0.0599(17) Uani 1 1 d .
H19 H 0.3082 0.3701 0.6911 0.072 Uiso 1 1 calc R
C6 C 0.0690(2) 0.5698(4) 0.2045(2) 0.0455(12) Uani 1 1 d .
H6 H 0.0349 0.6115 0.1978 0.055 Uiso 1 1 calc R
N1 N 0.22884(13) 0.5642(2) 0.38895(15) 0.0258(7) Uani 1 1 d .
N3 N 0.27407(16) 0.4581(3) 0.34696(17) 0.0409(10) Uani 1 1 d .
N2 N 0.31050(16) 0.4737(3) 0.41035(16) 0.0393(9) Uani 1 1 d .
C18 C 0.2337(2) 0.4136(4) 0.6124(3) 0.0545(15) Uani 1 1 d .
H18 H 0.2559 0.4576 0.5979 0.065 Uiso 1 1 calc R
C1 C 0.28361(17) 0.5367(3) 0.43521(17) 0.0277(8) Uani 1 1 d .
N6 N 0.19069(14) 0.7639(2) 0.68453(14) 0.0255(6) Uani 1 1 d .
N5 N 0.14997(14) 0.7656(2) 0.57930(14) 0.0268(7) Uani 1 1 d .
C8 C 0.20143(16) 0.7432(3) 0.63223(16) 0.0241(7) Uani 1 1 d .
C9 C 0.10910(17) 0.8004(3) 0.60352(18) 0.0266(8) Uani 1 1 d .
C10 C 0.04571(18) 0.8339(3) 0.56324(19) 0.0319(9) Uani 1 1 d .
C11 C 0.0228(2) 0.8363(6) 0.4976(2) 0.0640(19) Uani 1 1 d .
H11 H 0.0483 0.8148 0.4766 0.077 Uiso 1 1 calc R
N7 N 0.13202(15) 0.8011(3) 0.66694(15) 0.0303(7) Uani 1 1 d .
N8 N -0.07506(18) 0.8978(3) 0.48614(19) 0.0510(12) Uani 1 1 d .
C12 C -0.0366(2) 0.8694(5) 0.4615(2) 0.0559(16) Uani 1 1 d .
H12 H -0.0502 0.8717 0.4161 0.067 Uiso 1 1 calc R
C14 C 0.0053(3) 0.8612(7) 0.5894(3) 0.086(3) Uani 1 1 d .
H14 H 0.0177 0.8583 0.6347 0.104 Uiso 1 1 calc R
C13 C -0.0539(3) 0.8933(8) 0.5497(3) 0.105(4) Uani 1 1 d .
H13 H -0.0810 0.9134 0.5692 0.126 Uiso 1 1 calc R
O1 O 0.0627(3) 0.1926(5) 0.6870(3) 0.110(2) Uani 1 1 d .
N13 N 0.0808(3) 0.0776(5) 0.7608(3) 0.0805(17) Uani 1 1 d .
C22 C 0.0675(3) 0.1672(7) 0.7417(4) 0.081(2) Uani 1 1 d .
H22 H 0.0616 0.2123 0.7698 0.097 Uiso 1 1 calc R
C24 C 0.1040(8) 0.0227(13) 0.7162(6) 0.238(11) Uani 1 1 d .
H24A H 0.0704 -0.0187 0.6879 0.356 Uiso 1 1 calc R
H24B H 0.1405 -0.0158 0.7422 0.356 Uiso 1 1 calc R
H24C H 0.1158 0.0676 0.6902 0.356 Uiso 1 1 calc R
C23 C 0.0785(4) 0.0431(7) 0.8182(3) 0.136(5) Uani 1 1 d .
H6' H 0.2187 0.7564 0.7227 0.033(12) Uiso 1 1 d R
H10' H 0.0104 0.5185 0.4119 0.12(3) Uiso 1 1 d R
H2' H 0.3445 0.4436 0.4133 0.08(2) Uiso 1 1 d R
O2 O 0.2292(4) 0.2824(7) 0.4684(3) 0.145(6) Uiso 0.50 1 d PR
H2B H 0.1970 0.2510 0.4430 0.174 Uiso 1 1 d R
H2A H 0.2140 0.3224 0.4868 0.174 Uiso 1 1 d R
H23B H 0.0359 0.0402 0.8164 0.217 Uiso 1 1 d R
H23A H 0.0967 -0.0193 0.8266 0.217 Uiso 1 1 d R
H23C H 0.1037 0.0870 0.8523 0.217 Uiso 1 1 d R
O3 O -0.0268(4) 0.6911(7) 0.7269(3) 0.477(17) Uiso 1 1 d R
H3B H -0.0514 0.6721 0.6910 0.573 Uiso 1 1 d R
H3A H -0.0345 0.7499 0.7238 0.573 Uiso 1 1 d R

loop_
_atom_site_aniso_label
_atom_site_aniso_U_11
_atom_site_aniso_U_22
_atom_site_aniso_U_33
_atom_site_aniso_U_23
_atom_site_aniso_U_13
_atom_site_aniso_U_12
Cu1 0.0177(2) 0.0302(3) 0.0190(2) -0.00202(16) 0.00239(18) 0.00642(16)
Cu2 0.0192(2) 0.0374(3) 0.0160(2) -0.00243(17) 0.00127(17) 0.00647(17)
Cu3 0.0161(2) 0.0305(3) 0.0190(2) -0.00082(16) 0.00033(17) 0.00322(16)
S3 0.0159(4) 0.0333(5) 0.0167(4) 0.0012(3) 0.0001(3) 0.0037(3)
S2 0.0159(4) 0.0342(5) 0.0171(4) -0.0007(3) 0.0006(3) 0.0064(3)
S1 0.0174(4) 0.0352(5) 0.0185(4) -0.0048(3) -0.0009(3) 0.0070(3)
N9 0.0197(15) 0.0408(18) 0.0203(14) 0.0062(13) -0.0027(12) -0.0011(13)
N4 0.0242(16) 0.0439(19) 0.0271(16) -0.0090(14) -0.0027(13) 0.0069(14)
N10 0.0206(15) 0.052(2) 0.0275(17) 0.0130(15) -0.0061(13) -0.0069(15)
N12 0.0339(19) 0.0420(19) 0.0222(16) 0.0063(14) -0.0005(14) -0.0071(15)
N11 0.0271(17) 0.056(2) 0.0312(19) 0.0172(17) -0.0072(14) -0.0101(16)
C15 0.0177(16) 0.040(2) 0.0193(16) 0.0030(15) -0.0019(13) -0.0012(15)
C3 0.0208(17) 0.040(2) 0.0230(17) -0.0077(15) -0.0016(14) 0.0069(15)
C21 0.0250(19) 0.044(2) 0.035(2) 0.0076(18) -0.0027(17) -0.0035(17)
C7 0.036(2) 0.069(3) 0.029(2) -0.021(2) -0.0067(18) 0.026(2)
C17 0.0262(19) 0.049(2) 0.0229(19) 0.0112(17) -0.0007(15) -0.0068(17)
C2 0.0215(17) 0.0341(19) 0.0251(18) -0.0101(15) -0.0028(14) 0.0084(15)
C16 0.0259(19) 0.048(2) 0.0236(18) 0.0103(17) -0.0018(15) -0.0068(17)
C4 0.035(2) 0.055(3) 0.037(2) -0.019(2) -0.0034(19) 0.017(2)
C20 0.033(2) 0.039(2) 0.036(2) 0.0106(18) 0.0047(18) -0.0045(17)
C5 0.041(2) 0.059(3) 0.034(2) -0.020(2) -0.0039(19) 0.015(2)
C19 0.032(2) 0.066(3) 0.050(3) 0.029(3) -0.016(2) -0.015(2)
C6 0.028(2) 0.062(3) 0.030(2) -0.012(2) -0.0047(17) 0.019(2)
N1 0.0168(13) 0.0315(16) 0.0205(14) -0.0050(12) -0.0012(11) 0.0071(12)
N3 0.0251(16) 0.058(2) 0.0250(17) -0.0176(16) -0.0051(13) 0.0176(16)
N2 0.0247(16) 0.054(2) 0.0245(16) -0.0131(15) -0.0046(13) 0.0201(16)
C18 0.034(2) 0.064(3) 0.044(3) 0.028(2) -0.005(2) -0.011(2)
C1 0.0178(16) 0.0362(19) 0.0210(16) -0.0071(14) -0.0004(13) 0.0083(14)
N6 0.0189(14) 0.0366(16) 0.0158(13) -0.0017(12) 0.0015(11) 0.0048(12)
N5 0.0171(14) 0.0398(17) 0.0173(14) -0.0020(12) 0.0007(12) 0.0078(12)
C8 0.0173(16) 0.0329(18) 0.0160(15) -0.0013(13) 0.0005(13) 0.0034(13)
C9 0.0190(17) 0.0375(19) 0.0214(17) -0.0029(15) 0.0061(14) 0.0069(14)
C10 0.0229(18) 0.043(2) 0.0231(18) -0.0045(16) 0.0025(15) 0.0106(16)
C11 0.031(2) 0.132(6) 0.027(2) 0.008(3) 0.0087(19) 0.039(3)
N7 0.0216(15) 0.0430(18) 0.0203(15) -0.0037(13) 0.0023(12) 0.0099(13)
N8 0.0306(19) 0.073(3) 0.035(2) -0.0129(19) -0.0019(16) 0.0261(19)
C12 0.030(2) 0.104(5) 0.025(2) -0.003(2) 0.0025(18) 0.028(3)
C14 0.051(3) 0.174(8) 0.029(3) 0.009(4) 0.011(2) 0.065(4)
C13 0.060(4) 0.201(10) 0.042(3) -0.002(4) 0.009(3) 0.085(5)
O1 0.110(5) 0.130(6) 0.087(4) 0.016(4) 0.037(4) -0.003(4)
N13 0.079(4) 0.086(4) 0.067(4) -0.009(3) 0.020(3) 0.001(3)
C22 0.065(4) 0.105(6) 0.067(5) 0.008(4) 0.021(3) 0.003(4)
C24 0.232(16) 0.247(18) 0.130(10) -0.095(12) -0.034(10) 0.163(15)
C23 0.149(10) 0.204(13) 0.051(4) 0.017(6) 0.036(5) -0.032(9)

loop_
_atom_type_symbol
_atom_type_description
_atom_type_scat_dispersion_real
_atom_type_scat_dispersion_imag
_atom_type_scat_source
C C 0.0033 0.0016 'International Tables Vol C Tables 4.2.6.8 and 6.1.1.4'
H H 0.0000 0.0000 'International Tables Vol C Tables 4.2.6.8 and 6.1.1.4'
N N 0.0061 0.0033 'International Tables Vol C Tables 4.2.6.8 and 6.1.1.4'
O O 0.0106 0.0060 'International Tables Vol C Tables 4.2.6.8 and 6.1.1.4'
S S 0.1246 0.1234 'International Tables Vol C Tables 4.2.6.8 and 6.1.1.4'
Cu Cu 0.3201 1.2651 'International Tables Vol C Tables 4.2.6.8 and 6.1.1.4'

loop_
_geom_angle_atom_site_label_1
_geom_angle_atom_site_label_2
_geom_angle_atom_site_label_3
_geom_angle
_geom_angle_site_symmetry_1
_geom_angle_site_symmetry_3
N1 Cu1 S3 120.58(10) . .
N1 Cu1 S2 107.43(10) . 7_566
S3 Cu1 S2 128.57(4) . 7_566
N1 Cu1 Cu2 141.27(10) . .
S3 Cu1 Cu2 50.48(3) . .
S2 Cu1 Cu2 101.10(3) 7_566 .
N5 Cu2 S3 120.64(10) . .
N5 Cu2 S1 107.24(10) . 7_566
S3 Cu2 S1 127.91(4) . 7_566
N5 Cu2 Cu1 144.31(10) . .
S3 Cu2 Cu1 50.21(3) . .
S1 Cu2 Cu1 100.01(3) 7_566 .
N5 Cu2 Cu3 81.04(9) . .
S3 Cu2 Cu3 82.70(3) . .
S1 Cu2 Cu3 126.32(3) 7_566 .
Cu1 Cu2 Cu3 64.177(18) . .
N9 Cu3 S1 124.82(11) . .
N9 Cu3 S2 122.97(11) . .
S1 Cu3 S2 108.96(4) . .
N9 Cu3 Cu2 82.15(10) . .
S1 Cu3 Cu2 124.82(3) . .
S2 Cu3 Cu2 82.20(3) . .
C15 S3 Cu1 104.25(13) . .
C15 S3 Cu2 100.62(13) . .
Cu1 S3 Cu2 79.32(3) . .
C8 S2 Cu1 102.31(14) . 7_566
C8 S2 Cu3 101.85(12) . .
Cu1 S2 Cu3 96.91(4) 7_566 .
C1 S1 Cu3 106.56(13) . .
C1 S1 Cu2 102.45(15) . 7_566
Cu3 S1 Cu2 98.35(4) . 7_566
C15 N9 C16 103.5(3) . .
C15 N9 Cu3 122.9(3) . .
C16 N9 Cu3 133.6(3) . .
C6 N4 C5 115.8(3) . .
C15 N10 N11 110.9(3) . .
C19 N12 C20 117.4(4) . .
C16 N11 N10 102.9(3) . .
N10 C15 N9 108.8(3) . .
N10 C15 S3 124.7(3) . .
N9 C15 S3 126.5(3) . .
C7 C3 C4 116.7(4) . .
C7 C3 C2 122.0(4) . .
C4 C3 C2 121.3(4) . .
C17 C21 C20 119.2(4) . .
C6 C7 C3 119.5(4) . .
C21 C17 C18 118.1(4) . .
C21 C17 C16 120.0(4) . .
C18 C17 C16 121.9(4) . .
N3 C2 N1 113.9(3) . .
N3 C2 C3 122.2(3) . .
N1 C2 C3 123.8(3) . .
N11 C16 N9 114.0(4) . .
N11 C16 C17 121.5(4) . .
N9 C16 C17 124.5(3) . .
C5 C4 C3 119.2(4) . .
N12 C20 C21 123.2(4) . .
N4 C5 C4 123.9(4) . .
N12 C19 C18 123.7(4) . .
N4 C6 C7 124.5(4) . .
C1 N1 C2 103.7(3) . .
C1 N1 Cu1 119.2(2) . .
C2 N1 Cu1 133.9(2) . .
C2 N3 N2 102.8(3) . .
C1 N2 N3 110.9(3) . .
C19 C18 C17 118.2(5) . .
N2 C1 N1 108.8(3) . .
N2 C1 S1 124.5(3) . .
N1 C1 S1 126.8(3) . .
C8 N6 N7 110.4(3) . .
C8 N5 C9 103.8(3) . .
C8 N5 Cu2 121.6(3) . .
C9 N5 Cu2 132.1(2) . .
N6 C8 N5 108.7(3) . .
N6 C8 S2 125.1(3) . .
N5 C8 S2 126.1(3) . .
N7 C9 N5 113.7(3) . .
N7 C9 C10 122.6(3) . .
N5 C9 C10 123.6(3) . .
C14 C10 C11 116.1(4) . .
C14 C10 C9 121.4(4) . .
C11 C10 C9 122.5(4) . .
C10 C11 C12 120.8(5) . .
C9 N7 N6 103.3(3) . .
C12 N8 C13 116.0(4) . .
N8 C12 C11 123.6(5) . .
C10 C14 C13 119.5(5) . .
N8 C13 C14 123.9(6) . .
C22 N13 C23 122.4(8) . .
C22 N13 C24 111.2(10) . .
C23 N13 C24 126.2(10) . .
O1 C22 N13 120.6(9) . .

loop_
_geom_bond_atom_site_label_1
_geom_bond_atom_site_label_2
_geom_bond_distance
_geom_bond_site_symmetry_2
Cu1 N1 2.012(3) .
Cu1 S3 2.2281(11) .
Cu1 S2 2.2644(11) 7_566
Cu1 Cu2 2.8495(7) .
Cu2 N5 2.010(3) .
Cu2 S3 2.2368(10) .
Cu2 S1 2.2487(12) 7_566
Cu2 Cu3 2.9500(7) .
Cu3 N9 1.981(3) .
Cu3 S1 2.2465(11) .
Cu3 S2 2.2705(10) .
S3 C15 1.745(4) .
S2 C8 1.739(4) .
S2 Cu1 2.2644(11) 7_566
S1 C1 1.742(4) .
S1 Cu2 2.2487(12) 7_566
N9 C15 1.345(4) .
N9 C16 1.378(5) .
N4 C6 1.316(6) .
N4 C5 1.337(6) .
N10 C15 1.335(5) .
N10 N11 1.369(5) .
N12 C19 1.329(6) .
N12 C20 1.337(5) .
N11 C16 1.312(5) .
C3 C7 1.380(6) .
C3 C4 1.386(6) .
C3 C2 1.468(5) .
C21 C17 1.375(6) .
C21 C20 1.387(6) .
C7 C6 1.378(5) .
C17 C18 1.402(6) .
C17 C16 1.476(5) .
C2 N3 1.322(5) .
C2 N1 1.368(5) .
C4 C5 1.383(6) .
C19 C18 1.388(6) .
N1 C1 1.341(4) .
N3 N2 1.362(4) .
N2 C1 1.338(5) .
N6 C8 1.343(5) .
N6 N7 1.365(4) .
N5 C8 1.348(4) .
N5 C9 1.370(5) .
C9 N7 1.319(5) .
C9 C10 1.466(5) .
C10 C14 1.358(7) .
C10 C11 1.367(6) .
C11 C12 1.374(6) .
N8 C12 1.299(6) .
N8 C13 1.326(7) .
C14 C13 1.385(7) .
O1 C22 1.255(10) .
N13 C22 1.331(11) .
N13 C23 1.415(10) .
N13 C24 1.536(14) .
O2 O2 1.646(16) 7_556
O3 O3 1.265(16) 2_556

loop_
_geom_hbond_atom_site_label_D
_geom_hbond_atom_site_label_H
_geom_hbond_atom_site_label_A
_geom_hbond_distance_DH
_geom_hbond_distance_HA
_geom_hbond_distance_DA
_geom_hbond_angle_DHA
_geom_hbond_site_symmetry_A
N6 H6' N12 0.86 1.94 2.730(4) 153.3 4_556
N10 H10' N4 1.00 1.82 2.802(4) 169.8 2
N2 H2' N8 0.88 2.04 2.740(5) 136.1 3_545
